data_7134950
loop_
_publ_author_name
'Grabowski, Szymon'
'Wojdy&#x142;a-Parat, Julianna'
'Tyszka-Czochara, Ma&#x142;gorzata'
'Kozie&#x142;, Marcin'
'Chmylak, Micha&#x142;'
'Lalik, Sebastian'
'Gryl, Marlena'

_publ_section_title
;
 The whole is greater than the sum of its parts: binary and ternary
 5-fluorouracil co-crystals with enhanced selectivity towards metastatic
 cancer cells.
;
_journal_issue 86
_journal_name_full 'Chemical communications (Cambridge, England)'
_journal_page_first 16770
_journal_page_last 16773
_journal_paper_doi 10.1039/d5cc01707f
_journal_volume 61
_journal_year 2025
_chemical_formula_sum 'C19 H18 F N5 O7'
_chemical_formula_weight 447.38
_chemical_name_systematic 'caffeic acid 5-fluorouracil izoniazid <1/1/1>'
_space_group_crystal_system triclinic
_space_group_IT_number 2
_space_group_name_Hall '-P 1'
_space_group_name_H-M_alt 'P -1'
_atom_sites_solution_hydrogens mixed
_audit_creation_method SHELXL-2018/3
_audit_update_record
;
2025-02-19 deposited with the CCDC.	2025-08-15 downloaded from the CCDC.
;
_cell_angle_alpha 92.4573(16)
_cell_angle_beta 97.6809(16)
_cell_angle_gamma 118.558(2)
_cell_formula_units_Z 2
_cell_length_a 10.0127(2)
_cell_length_b 10.3322(2)
_cell_length_c 11.01547(17)
_cell_measurement_reflns_used 16341
_cell_measurement_temperature 293(2)
_cell_measurement_theta_max 79.1390
_cell_measurement_theta_min 4.0610
_cell_volume 984.47(4)
_computing_cell_refinement 'CrysAlisPro 1.171.41.122a (Rigaku OD, 2021)'
_computing_data_collection 'CrysAlisPro 1.171.41.122a (Rigaku OD, 2021)'
_computing_data_reduction 'CrysAlisPro 1.171.41.122a (Rigaku OD, 2021)'
_computing_molecular_graphics 'WinGX, (Farrugia, 2012)'
_computing_publication_material 'Mercury, (Macrae, 2020)'
_computing_structure_refinement 'SHELXL-2018/3 (Sheldrick, 2018)'
_computing_structure_solution 'SHELXT (Sheldrick, 2015)'
_diffrn_ambient_environment N~2~
_diffrn_ambient_temperature 293(2)
_diffrn_detector 'Hybrid Pixel Array Detector'
_diffrn_detector_area_resol_mean 10.0000
_diffrn_detector_type HyPix
_diffrn_measured_fraction_theta_full 0.992
_diffrn_measured_fraction_theta_max 0.914
_diffrn_measurement_device 'four-circle diffractometer'
_diffrn_measurement_device_type 'XtaLAB Synergy, Dualflex, HyPix'
_diffrn_radiation_monochromator mirror
_diffrn_radiation_probe x-ray
_diffrn_radiation_type 'Cu K\a'
_diffrn_radiation_wavelength 1.54184
_diffrn_reflns_av_R_equivalents 0.0685
_diffrn_reflns_av_sigmaI/netI 0.0418
_diffrn_reflns_Laue_measured_fraction_full 0.992
_diffrn_reflns_Laue_measured_fraction_max 0.914
_diffrn_reflns_limit_h_max 12
_diffrn_reflns_limit_h_min -12
_diffrn_reflns_limit_k_max 12
_diffrn_reflns_limit_k_min -13
_diffrn_reflns_limit_l_max 14
_diffrn_reflns_limit_l_min -14
_diffrn_reflns_number 31881
_diffrn_reflns_point_group_measured_fraction_full 0.992
_diffrn_reflns_point_group_measured_fraction_max 0.914
_diffrn_reflns_theta_full 67.684
_diffrn_reflns_theta_max 86.184
_diffrn_reflns_theta_min 4.080
_diffrn_source 'micro-focus sealed X-ray tube'
_diffrn_source_type 'PhotonJet (Cu) X-ray Source'
_exptl_absorpt_coefficient_mu 1.059
_exptl_absorpt_correction_T_max 1.00000
_exptl_absorpt_correction_T_min 0.88941
_exptl_absorpt_correction_type multi-scan
_exptl_absorpt_process_details
;
CrysAlisPro 1.171.41.122a (Rigaku Oxford Diffraction, 2021)
Empirical absorption correction using spherical harmonics,
implemented in SCALE3 ABSPACK scaling algorithm.
;
_exptl_crystal_colour colourless
_exptl_crystal_density_diffrn 1.509
_exptl_crystal_description needle
_exptl_crystal_F_000 464
_exptl_crystal_size_max 0.100
_exptl_crystal_size_mid 0.060
_exptl_crystal_size_min 0.040
_refine_diff_density_max 0.297
_refine_diff_density_min -0.361
_refine_diff_density_rms 0.079
_refine_ls_extinction_method none
_refine_ls_goodness_of_fit_ref 1.148
_refine_ls_hydrogen_treatment mixed
_refine_ls_matrix_type full
_refine_ls_number_parameters 319
_refine_ls_number_reflns 4086
_refine_ls_number_restraints 8
_refine_ls_restrained_S_all 1.147
_refine_ls_R_factor_all 0.0832
_refine_ls_R_factor_gt 0.0619
_refine_ls_shift/su_max 0.000
_refine_ls_shift/su_mean 0.000
_refine_ls_structure_factor_coef Fsqd
_refine_ls_weighting_details 'w=1/[\s^2^(Fo^2^)+(0.0643P)^2^+1.7188P] where P=(Fo^2^+2Fc^2^)/3'
_refine_ls_weighting_scheme calc
_refine_ls_wR_factor_gt 0.1777
_refine_ls_wR_factor_ref 0.2084
_reflns_Friedel_coverage 0.000
_reflns_number_gt 3276
_reflns_number_total 4086
_reflns_threshold_expression 'I > 2\s(I)'
_cod_data_source_file d5cc01707f2.cif
_cod_data_source_block caff5fuizn
_cod_depositor_comments 'Adding full bibliography for 7134949--7134950.cif.'
_cod_original_cell_volume 984.46(4)
_cod_database_code 7134950
_shelx_shelxl_version_number 2018/3
_shelx_space_group_comment
;
The symmetry employed for this shelxl refinement is uniquely defined
by the following loop, which should always be used as a source of
symmetry information in preference to the above space-group names.
They are only intended as comments.
;
_shelx_estimated_absorpt_t_min 0.902
_shelx_estimated_absorpt_t_max 0.959
_oxdiff_exptl_absorpt_empirical_full_min 0.537
_oxdiff_exptl_absorpt_empirical_full_max 5.400
_oxdiff_exptl_absorpt_empirical_details
;
Empirical correction (ABSPACK) includes:
- Absorption correction using spherical harmonics
- Frame scaling
;

loop_
_space_group_symop_operation_xyz
'x, y, z'
'-x, -y, -z'

loop_
_atom_site_label
_atom_site_type_symbol
_atom_site_fract_x
_atom_site_fract_y
_atom_site_fract_z
_atom_site_U_iso_or_equiv
_atom_site_adp_type
_atom_site_occupancy
_atom_site_site_symmetry_order
_atom_site_calc_flag
_atom_site_refinement_flags_posn
_atom_site_refinement_flags_adp
_atom_site_refinement_flags_occupancy
_atom_site_disorder_assembly
_atom_site_disorder_group
F1A F 0.0905(3) 0.6438(3) 0.5660(3) 0.0754(8) Uani 1 1 d . . . . .
O3C O 0.3036(3) 0.5979(3) -0.0444(3) 0.0515(7) Uani 1 1 d D . . . .
H3C H 0.263(5) 0.511(3) -0.082(4) 0.062 Uiso 1 1 d D U . . .
O4C O 0.3889(3) 0.8641(3) 0.0888(3) 0.0545(7) Uani 1 1 d D . . . .
H4C H 0.442(5) 0.822(5) 0.076(4) 0.065 Uiso 1 1 d D U . . .
O1C O -0.4571(3) 0.2211(3) -0.4092(3) 0.0589(8) Uani 1 1 d D . . . .
H1C H -0.552(3) 0.177(5) -0.447(4) 0.071 Uiso 1 1 d D U . . .
O6A O 0.2693(3) 0.9105(3) 0.7101(3) 0.0614(8) Uani 1 1 d . . . . .
O2B O 0.8071(3) 0.6686(3) 0.1850(3) 0.0611(8) Uani 1 1 d . . . . .
O2A O 0.6408(3) 0.7851(3) 0.8305(3) 0.0635(8) Uani 1 1 d . . . . .
O2C O -0.5085(3) 0.3976(3) -0.3545(3) 0.0685(9) Uani 1 1 d . . . . .
N1A N 0.4556(3) 0.8482(3) 0.7660(3) 0.0471(7) Uani 1 1 d D . . . .
H1A H 0.511(4) 0.936(3) 0.814(3) 0.056 Uiso 1 1 d D U . . .
N2B N 0.7446(3) 0.8494(3) 0.1767(3) 0.0507(8) Uani 1 1 d D . . . .
H2B H 0.758(5) 0.939(3) 0.205(4) 0.061 Uiso 1 1 d D U . . .
N1B N 1.2730(3) 1.0823(3) 0.4495(3) 0.0522(8) Uani 1 1 d . . . . .
N3B N 0.5980(4) 0.7587(4) 0.1015(4) 0.0534(8) Uani 1 1 d . . . . .
H3B1 H 0.558(5) 0.671(5) 0.128(4) 0.064 Uiso 1 1 d . U . . .
H3B2 H 0.621(5) 0.743(5) 0.029(4) 0.064 Uiso 1 1 d . U . . .
N3A N 0.4296(4) 0.6246(3) 0.6900(3) 0.0536(8) Uani 1 1 d D . . . .
H3A H 0.466(5) 0.561(4) 0.683(4) 0.064 Uiso 1 1 d D U . . .
C8C C 0.1999(4) 0.6500(3) -0.0539(3) 0.0402(7) Uani 1 1 d . . . . .
C4B C 0.9881(4) 0.9029(4) 0.2985(3) 0.0412(7) Uani 1 1 d . . . . .
C9C C 0.0563(4) 0.5752(3) -0.1270(3) 0.0421(8) Uani 1 1 d . . . . .
H9C H 0.025815 0.484290 -0.171820 0.051 Uiso 1 1 calc R U . . .
C4C C -0.0450(4) 0.6333(4) -0.1351(3) 0.0438(8) Uani 1 1 d . . . . .
C7C C 0.2479(4) 0.7863(3) 0.0149(3) 0.0421(8) Uani 1 1 d . . . . .
C7B C 0.8385(4) 0.7968(4) 0.2154(3) 0.0418(8) Uani 1 1 d . . . . .
C3C C -0.1987(4) 0.5543(4) -0.2105(4) 0.0488(9) Uani 1 1 d . . . . .
H3CA H -0.260(5) 0.602(5) -0.207(4) 0.059 Uiso 1 1 d . U . . .
C1C C -0.4195(4) 0.3490(4) -0.3505(3) 0.0456(8) Uani 1 1 d . . . . .
C5C C 0.0043(4) 0.7694(4) -0.0655(4) 0.0489(9) Uani 1 1 d . . . . .
H5C H -0.061137 0.810104 -0.068921 0.059 Uiso 1 1 calc R U . . .
C5A C 0.2304(4) 0.6779(4) 0.6294(4) 0.0501(9) Uani 1 1 d . . . . .
C6C C 0.1486(4) 0.8448(4) 0.0084(4) 0.0475(8) Uani 1 1 d . . . . .
H6C H 0.179173 0.935344 0.053922 0.057 Uiso 1 1 calc R U . . .
C4A C 0.2872(5) 0.5858(4) 0.6246(4) 0.0541(9) Uani 1 1 d . . . . .
H4A H 0.229818 0.494085 0.576479 0.065 Uiso 1 1 calc R U . . .
C2A C 0.5166(4) 0.7537(4) 0.7666(4) 0.0501(9) Uani 1 1 d . . . . .
C6A C 0.3143(4) 0.8203(4) 0.7026(3) 0.0456(8) Uani 1 1 d . . . . .
C2C C -0.2614(4) 0.4245(4) -0.2784(4) 0.0518(9) Uani 1 1 d . . . . .
H2C H -0.213(5) 0.370(5) -0.290(4) 0.062 Uiso 1 1 d . U . . .
C5B C 1.0319(4) 1.0476(4) 0.3411(4) 0.0506(9) Uani 1 1 d . . . . .
H5B H 0.967189 1.087256 0.319615 0.061 Uiso 1 1 calc R U . . .
C6B C 1.1739(4) 1.1321(4) 0.4161(4) 0.0554(10) Uani 1 1 d . . . . .
H6B H 1.202270 1.229186 0.445224 0.067 Uiso 1 1 calc R U . . .
C3B C 1.0894(5) 0.8512(4) 0.3321(4) 0.0594(11) Uani 1 1 d . . . . .
H3B H 1.063665 0.754387 0.304748 0.071 Uiso 1 1 calc R U . . .
C2B C 1.2293(5) 0.9439(4) 0.4065(4) 0.0632(12) Uani 1 1 d . . . . .
H2BA H 1.296758 0.907143 0.427767 0.076 Uiso 1 1 calc R U . . .

loop_
_atom_site_aniso_label
_atom_site_aniso_U_11
_atom_site_aniso_U_22
_atom_site_aniso_U_33
_atom_site_aniso_U_23
_atom_site_aniso_U_13
_atom_site_aniso_U_12
F1A 0.0558(14) 0.0622(15) 0.0919(19) -0.0207(13) -0.0264(13) 0.0283(12)
O3C 0.0378(13) 0.0367(12) 0.0736(17) -0.0163(11) -0.0097(12) 0.0199(10)
O4C 0.0377(13) 0.0403(13) 0.0728(18) -0.0219(12) -0.0175(12) 0.0181(11)
O1C 0.0386(13) 0.0482(14) 0.084(2) -0.0236(13) -0.0151(13) 0.0251(12)
O6A 0.0588(16) 0.0494(15) 0.082(2) -0.0114(13) -0.0071(14) 0.0375(13)
O2B 0.0541(15) 0.0377(13) 0.086(2) -0.0193(13) -0.0117(14) 0.0258(12)
O2A 0.0508(16) 0.0650(18) 0.080(2) -0.0072(15) -0.0038(14) 0.0376(14)
O2C 0.0487(15) 0.0537(16) 0.103(2) -0.0259(15) -0.0171(15) 0.0351(13)
N1A 0.0406(15) 0.0355(14) 0.0629(19) -0.0106(13) -0.0043(14) 0.0215(12)
N2B 0.0391(15) 0.0364(15) 0.067(2) -0.0151(13) -0.0188(14) 0.0197(13)
N1B 0.0412(16) 0.0469(17) 0.0619(19) -0.0095(14) -0.0052(14) 0.0212(14)
N3B 0.0374(16) 0.0447(17) 0.067(2) -0.0159(16) -0.0140(15) 0.0190(14)
N3A 0.0572(19) 0.0438(16) 0.066(2) -0.0085(14) -0.0001(16) 0.0337(15)
C8C 0.0326(16) 0.0323(15) 0.0524(19) -0.0020(14) -0.0012(14) 0.0160(13)
C4B 0.0352(16) 0.0372(16) 0.0503(19) -0.0051(14) -0.0047(14) 0.0208(14)
C9C 0.0315(15) 0.0308(15) 0.054(2) -0.0103(14) -0.0067(14) 0.0122(13)
C4C 0.0323(16) 0.0365(16) 0.056(2) -0.0050(15) -0.0019(15) 0.0145(13)
C7C 0.0332(16) 0.0318(16) 0.0508(19) -0.0074(14) -0.0040(14) 0.0113(13)
C7B 0.0365(16) 0.0357(16) 0.0487(19) -0.0085(14) -0.0089(14) 0.0193(13)
C3C 0.0366(17) 0.0409(18) 0.064(2) -0.0053(16) -0.0020(16) 0.0191(15)
C1C 0.0371(17) 0.0391(17) 0.058(2) -0.0069(15) -0.0021(15) 0.0200(14)
C5C 0.0422(18) 0.0407(18) 0.065(2) -0.0050(16) 0.0000(17) 0.0243(15)
C5A 0.0419(18) 0.0419(18) 0.060(2) -0.0083(16) -0.0092(16) 0.0207(15)
C6C 0.0419(18) 0.0354(17) 0.059(2) -0.0124(15) -0.0026(16) 0.0185(14)
C4A 0.057(2) 0.0385(18) 0.062(2) -0.0099(16) -0.0037(18) 0.0242(17)
C2A 0.050(2) 0.0422(18) 0.063(2) -0.0014(16) 0.0097(18) 0.0268(16)
C6A 0.0409(18) 0.0384(17) 0.057(2) -0.0035(15) 0.0004(16) 0.0220(15)
C2C 0.0364(18) 0.0457(19) 0.070(3) -0.0119(17) -0.0046(17) 0.0224(16)
C5B 0.0375(17) 0.0400(18) 0.071(2) -0.0110(16) -0.0095(17) 0.0228(15)
C6B 0.0424(19) 0.0385(18) 0.077(3) -0.0143(17) -0.0073(18) 0.0195(15)
C3B 0.052(2) 0.0432(19) 0.080(3) -0.0180(18) -0.016(2) 0.0306(17)
C2B 0.049(2) 0.054(2) 0.087(3) -0.016(2) -0.018(2) 0.0343(19)

loop_
_atom_type_symbol
_atom_type_description
_atom_type_scat_dispersion_real
_atom_type_scat_dispersion_imag
_atom_type_scat_source
C C 0.0181 0.0091 'International Tables Vol C Tables 4.2.6.8 and 6.1.1.4'
H H 0.0000 0.0000 'International Tables Vol C Tables 4.2.6.8 and 6.1.1.4'
F F 0.0727 0.0534 'International Tables Vol C Tables 4.2.6.8 and 6.1.1.4'
N N 0.0311 0.0180 'International Tables Vol C Tables 4.2.6.8 and 6.1.1.4'
O O 0.0492 0.0322 'International Tables Vol C Tables 4.2.6.8 and 6.1.1.4'

loop_
_geom_angle_atom_site_label_1
_geom_angle_atom_site_label_2
_geom_angle_atom_site_label_3
_geom_angle
_geom_angle_site_symmetry_1
_geom_angle_site_symmetry_3
_geom_angle_publ_flag
C8C O3C H3C 111(3) . . ?
C7C O4C H4C 108(3) . . ?
C1C O1C H1C 111(3) . . ?
C2A N1A C6A 126.7(3) . . ?
C2A N1A H1A 117(3) . . ?
C6A N1A H1A 116(3) . . ?
C7B N2B N3B 122.1(3) . . ?
C7B N2B H2B 124(3) . . ?
N3B N2B H2B 113(3) . . ?
C2B N1B C6B 116.7(3) . . ?
N2B N3B H3B1 107(3) . . ?
N2B N3B H3B2 104(3) . . ?
H3B1 N3B H3B2 104(4) . . ?
C2A N3A C4A 122.9(3) . . ?
C2A N3A H3A 119(3) . . ?
C4A N3A H3A 118(3) . . ?
C9C C8C O3C 123.1(3) . . ?
C9C C8C C7C 120.5(3) . . ?
O3C C8C C7C 116.4(3) . . ?
C3B C4B C5B 118.0(3) . . ?
C3B C4B C7B 116.8(3) . . ?
C5B C4B C7B 125.2(3) . . ?
C8C C9C C4C 121.2(3) . . ?
C8C C9C H9C 119.4 . . ?
C4C C9C H9C 119.4 . . ?
C5C C4C C9C 117.8(3) . . ?
C5C C4C C3C 120.3(3) . . ?
C9C C4C C3C 121.9(3) . . ?
O4C C7C C6C 118.4(3) . . ?
O4C C7C C8C 122.5(3) . . ?
C6C C7C C8C 119.0(3) . . ?
O2B C7B N2B 122.4(3) . . ?
O2B C7B C4B 120.8(3) . . ?
N2B C7B C4B 116.8(3) . . ?
C2C C3C C4C 126.9(3) . . ?
C2C C3C H3CA 118(3) . . ?
C4C C3C H3CA 115(2) . . ?
O2C C1C O1C 122.2(3) . . ?
O2C C1C C2C 124.6(3) . . ?
O1C C1C C2C 113.2(3) . . ?
C6C C5C C4C 121.2(3) . . ?
C6C C5C H5C 119.4 . . ?
C4C C5C H5C 119.4 . . ?
C4A C5A F1A 122.2(3) . . ?
C4A C5A C6A 121.8(3) . . ?
F1A C5A C6A 115.9(3) . . ?
C5C C6C C7C 120.4(3) . . ?
C5C C6C H6C 119.8 . . ?
C7C C6C H6C 119.8 . . ?
C5A C4A N3A 120.5(3) . . ?
C5A C4A H4A 119.8 . . ?
N3A C4A H4A 119.8 . . ?
O2A C2A N3A 123.0(3) . . ?
O2A C2A N1A 122.4(3) . . ?
N3A C2A N1A 114.7(3) . . ?
O6A C6A N1A 121.7(3) . . ?
O6A C6A C5A 125.1(3) . . ?
N1A C6A C5A 113.2(3) . . ?
C3C C2C C1C 124.1(3) . . ?
C3C C2C H2C 125(3) . . ?
C1C C2C H2C 111(3) . . ?
C6B C5B C4B 118.5(3) . . ?
C6B C5B H5B 120.7 . . ?
C4B C5B H5B 120.7 . . ?
N1B C6B C5B 123.7(3) . . ?
N1B C6B H6B 118.1 . . ?
C5B C6B H6B 118.1 . . ?
C4B C3B C2B 119.5(3) . . ?
C4B C3B H3B 120.3 . . ?
C2B C3B H3B 120.3 . . ?
N1B C2B C3B 123.5(3) . . ?
N1B C2B H2BA 118.2 . . ?
C3B C2B H2BA 118.2 . . ?

loop_
_geom_bond_atom_site_label_1
_geom_bond_atom_site_label_2
_geom_bond_distance
_geom_bond_site_symmetry_2
_geom_bond_publ_flag
F1A C5A 1.349(4) . ?
O3C C8C 1.374(4) . ?
O3C H3C 0.845(19) . ?
O4C C7C 1.361(4) . ?
O4C H4C 0.846(19) . ?
O1C C1C 1.301(4) . ?
O1C H1C 0.864(19) . ?
O6A C6A 1.218(4) . ?
O2B C7B 1.225(4) . ?
O2A C2A 1.228(4) . ?
O2C C1C 1.211(4) . ?
N1A C2A 1.377(4) . ?
N1A C6A 1.378(4) . ?
N1A H1A 0.897(14) . ?
N2B C7B 1.327(4) . ?
N2B N3B 1.418(4) . ?
N2B H2B 0.901(19) . ?
N1B C2B 1.323(5) . ?
N1B C6B 1.339(5) . ?
N3B H3B1 0.88(5) . ?
N3B H3B2 0.89(5) . ?
N3A C2A 1.359(5) . ?
N3A C4A 1.365(5) . ?
N3A H3A 0.896(14) . ?
C8C C9C 1.374(4) . ?
C8C C7C 1.397(4) . ?
C4B C3B 1.373(5) . ?
C4B C5B 1.381(5) . ?
C4B C7B 1.503(4) . ?
C9C C4C 1.400(5) . ?
C9C H9C 0.9300 . ?
C4C C5C 1.397(5) . ?
C4C C3C 1.458(5) . ?
C7C C6C 1.386(5) . ?
C3C C2C 1.318(5) . ?
C3C H3CA 0.96(4) . ?
C1C C2C 1.475(5) . ?
C5C C6C 1.383(5) . ?
C5C H5C 0.9300 . ?
C5A C4A 1.323(5) . ?
C5A C6A 1.434(5) . ?
C6C H6C 0.9300 . ?
C4A H4A 0.9300 . ?
C2C H2C 0.92(4) . ?
C5B C6B 1.380(5) . ?
C5B H5B 0.9300 . ?
C6B H6B 0.9300 . ?
C3B C2B 1.377(5) . ?
C3B H3B 0.9300 . ?
C2B H2BA 0.9300 . ?

loop_
_geom_hbond_atom_site_label_D
_geom_hbond_atom_site_label_H
_geom_hbond_atom_site_label_A
_geom_hbond_distance_DH
_geom_hbond_distance_HA
_geom_hbond_distance_DA
_geom_hbond_angle_DHA
_geom_hbond_site_symmetry_A
_geom_hbond_publ_flag
O3C H3C O2B 0.845(19) 1.90(2) 2.733(3) 171(4) 2_665 yes
O4C H4C O3C 0.846(19) 2.29(4) 2.742(3) 114(4) . yes
O4C H4C N3B 0.846(19) 1.96(2) 2.776(4) 161(4) . yes
O1C H1C N1B 0.864(19) 1.75(2) 2.600(4) 168(5) 1_344 yes
N1A H1A O4C 0.897(14) 1.993(16) 2.884(4) 172(4) 2_676 yes
N2B H2B O6A 0.901(19) 1.93(2) 2.800(4) 162(4) 2_676 yes
N3B H3B2 O2A 0.89(5) 2.26(5) 3.078(5) 152(4) 1_554 yes
N3A H3A O2C 0.896(14) 1.864(18) 2.739(4) 165(4) 1_656 yes
C5B H5B O6A 0.93 2.36 3.228(4) 155.5 2_676 yes
C2B H2BA O1C 0.93 2.54 3.437(4) 160.9 2_665 yes

loop_
_geom_torsion_atom_site_label_1
_geom_torsion_atom_site_label_2
_geom_torsion_atom_site_label_3
_geom_torsion_atom_site_label_4
_geom_torsion
_geom_torsion_site_symmetry_1
_geom_torsion_site_symmetry_2
_geom_torsion_site_symmetry_3
_geom_torsion_site_symmetry_4
_geom_torsion_publ_flag
O3C C8C C9C C4C -179.2(3) . . . . ?
C7C C8C C9C C4C 0.4(6) . . . . ?
C8C C9C C4C C5C -0.6(6) . . . . ?
C8C C9C C4C C3C -179.0(4) . . . . ?
C9C C8C C7C O4C 179.8(3) . . . . ?
O3C C8C C7C O4C -0.5(5) . . . . ?
C9C C8C C7C C6C 0.0(6) . . . . ?
O3C C8C C7C C6C 179.6(3) . . . . ?
N3B N2B C7B O2B 2.8(6) . . . . ?
N3B N2B C7B C4B -177.7(4) . . . . ?
C3B C4B C7B O2B 3.5(6) . . . . ?
C5B C4B C7B O2B -177.8(4) . . . . ?
C3B C4B C7B N2B -176.0(4) . . . . ?
C5B C4B C7B N2B 2.7(6) . . . . ?
C5C C4C C3C C2C -178.5(4) . . . . ?
C9C C4C C3C C2C -0.2(7) . . . . ?
C9C C4C C5C C6C 0.4(6) . . . . ?
C3C C4C C5C C6C 178.8(4) . . . . ?
C4C C5C C6C C7C 0.0(6) . . . . ?
O4C C7C C6C C5C 180.0(4) . . . . ?
C8C C7C C6C C5C -0.1(6) . . . . ?
F1A C5A C4A N3A 179.9(4) . . . . ?
C6A C5A C4A N3A -0.2(7) . . . . ?
C2A N3A C4A C5A 3.1(7) . . . . ?
C4A N3A C2A O2A 175.9(4) . . . . ?
C4A N3A C2A N1A -4.9(6) . . . . ?
C6A N1A C2A O2A -176.5(4) . . . . ?
C6A N1A C2A N3A 4.3(6) . . . . ?
C2A N1A C6A O6A 178.5(4) . . . . ?
C2A N1A C6A C5A -1.7(6) . . . . ?
C4A C5A C6A O6A 179.3(4) . . . . ?
F1A C5A C6A O6A -0.8(6) . . . . ?
C4A C5A C6A N1A -0.5(6) . . . . ?
F1A C5A C6A N1A 179.4(3) . . . . ?
C4C C3C C2C C1C 178.5(4) . . . . ?
O2C C1C C2C C3C -0.3(7) . . . . ?
O1C C1C C2C C3C -179.2(4) . . . . ?
C3B C4B C5B C6B -0.8(6) . . . . ?
C7B C4B C5B C6B -179.4(4) . . . . ?
C2B N1B C6B C5B 0.1(7) . . . . ?
C4B C5B C6B N1B 0.6(7) . . . . ?
C5B C4B C3B C2B 0.2(7) . . . . ?
C7B C4B C3B C2B 179.0(4) . . . . ?
C6B N1B C2B C3B -0.7(7) . . . . ?
C4B C3B C2B N1B 0.5(8) . . . . ?
